data_7127180
loop_
_publ_author_name
'Wang, Cuiying'
'Yue, Chang-Duo'
'Yuan, Jia'
'Zheng, Jia-Lian'
'Zhang, Ying'
'Yu, Hong'
'Chen, Jian'
'Meng, Sixuan'
'Yu, Yang'
'Yu, Guang-Ao'
'Che, Chi-Ming'

_publ_section_title
;
 Synthesis of P-chiral phosphine compounds by palladium-catalyzed C-P
 coupling reactions.
;
_journal_issue 79
_journal_name_full 'Chemical communications (Cambridge, England)'
_journal_page_first 11775
_journal_page_last 11778
_journal_paper_doi 10.1039/d0cc05340f
_journal_volume 56
_journal_year 2020
_chemical_formula_moiety 'C17 H24 B P'
_chemical_formula_sum 'C17 H24 B P'
_chemical_formula_weight 270.14
_space_group_crystal_system orthorhombic
_space_group_IT_number 19
_space_group_name_Hall 'P 2ac 2ab'
_space_group_name_H-M_alt 'P 21 21 21'
_atom_sites_solution_hydrogens mixed
_atom_sites_solution_primary direct
_audit_creation_date 2019-11-29
_audit_creation_method
; 
Olex2 1.2 
(compiled 2018.05.29 svn.r3508 for OlexSys, GUI svn.r5506) 
;
_audit_update_record
;
2020-07-21 deposited with the CCDC.	2020-09-02 downloaded from the CCDC.
;
_cell_angle_alpha 90
_cell_angle_beta 90
_cell_angle_gamma 90
_cell_formula_units_Z 4
_cell_length_a 6.6359(9)
_cell_length_b 7.5137(10)
_cell_length_c 34.018(5)
_cell_measurement_reflns_used 9891
_cell_measurement_temperature 296(2)
_cell_measurement_theta_max 31.19
_cell_measurement_theta_min 2.39
_cell_volume 1696.1(4)
_computing_cell_refinement 'SAINT v7.68A (Bruker, 2009)'
_computing_data_collection 'Bruker APEX2'
_computing_data_reduction 'SAINT v7.68A (Bruker, 2009)'
_computing_molecular_graphics 'Olex2 (Dolomanov et al., 2009)'
_computing_publication_material 'Olex2 (Dolomanov et al., 2009)'
_computing_structure_refinement 'XL (Sheldrick, 2008)'
_computing_structure_solution 'XS (Sheldrick, 2008)'
_diffrn_ambient_temperature 296(2)
_diffrn_measured_fraction_theta_full 0.999
_diffrn_measured_fraction_theta_max 0.999
_diffrn_measurement_device_type 'Bruker APEX-II CCD'
_diffrn_measurement_method '\f and \w scans'
_diffrn_radiation_monochromator graphite
_diffrn_radiation_type MoK\a
_diffrn_radiation_wavelength 0.71073
_diffrn_reflns_av_R_equivalents 0.0939
_diffrn_reflns_av_unetI/netI 0.0515
_diffrn_reflns_Laue_measured_fraction_full 0.999
_diffrn_reflns_Laue_measured_fraction_max 0.999
_diffrn_reflns_limit_h_max 8
_diffrn_reflns_limit_h_min -8
_diffrn_reflns_limit_k_max 9
_diffrn_reflns_limit_k_min -9
_diffrn_reflns_limit_l_max 41
_diffrn_reflns_limit_l_min -41
_diffrn_reflns_number 12341
_diffrn_reflns_point_group_measured_fraction_full 1.000
_diffrn_reflns_point_group_measured_fraction_max 1.000
_diffrn_reflns_theta_full 25.242
_diffrn_reflns_theta_max 25.496
_diffrn_reflns_theta_min 1.197
_diffrn_standards_number 0
_exptl_absorpt_coefficient_mu 0.148
_exptl_absorpt_correction_T_max 0.7463
_exptl_absorpt_correction_T_min 0.6348
_exptl_absorpt_correction_type multi-scan
_exptl_absorpt_process_details 'SADABS-2008/1 (Bruker,2008)'
_exptl_crystal_colour colorless
_exptl_crystal_density_diffrn 1.058
_exptl_crystal_description block
_exptl_crystal_F_000 584
_exptl_crystal_size_max 0.12
_exptl_crystal_size_mid 0.1
_exptl_crystal_size_min 0.1
_refine_diff_density_max 0.211
_refine_diff_density_min -0.308
_refine_diff_density_rms 0.061
_refine_ls_abs_structure_details
; 
 Flack x determined using 1186 quotients [(I+)-(I-)]/[(I+)+(I-)] 
 (Parsons, Flack and Wagner, Acta Cryst. B69 (2013) 249-259). 
;
_refine_ls_abs_structure_Flack 0.05(4)
_refine_ls_extinction_coef 0.045(4)
_refine_ls_extinction_expression Fc^*^=kFc[1+0.001xFc^2^\l^3^/sin(2\q)]^-1/4^
_refine_ls_extinction_method 'SHELXL-2014/7 (Sheldrick 2014'
_refine_ls_goodness_of_fit_ref 1.248
_refine_ls_hydrogen_treatment mixed
_refine_ls_matrix_type full
_refine_ls_number_parameters 186
_refine_ls_number_reflns 3135
_refine_ls_number_restraints 0
_refine_ls_restrained_S_all 1.248
_refine_ls_R_factor_all 0.0603
_refine_ls_R_factor_gt 0.0586
_refine_ls_shift/su_max 0.000
_refine_ls_shift/su_mean 0.000
_refine_ls_structure_factor_coef Fsqd
_refine_ls_weighting_details 'w=1/[\s^2^(Fo^2^)+(0.0370P)^2^+1.0238P] where P=(Fo^2^+2Fc^2^)/3'
_refine_ls_weighting_scheme calc
_refine_ls_wR_factor_gt 0.1426
_refine_ls_wR_factor_ref 0.1430
_reflns_Friedel_coverage 0.687
_reflns_Friedel_fraction_full 1.000
_reflns_Friedel_fraction_max 1.000
_reflns_number_gt 3102
_reflns_number_total 3135
_reflns_threshold_expression 'I > 2\s(I)'
_cod_data_source_file d0cc05340f2.cif
_cod_data_source_block mo_191109a_0m
_cod_depositor_comments 'Adding full bibliography for 7127180--7127181.cif.'
_cod_database_code 7127180
_shelx_shelxl_version_number 2014/7
_shelx_space_group_comment
; 
The symmetry employed for this shelxl refinement is uniquely defined 
by the following loop, which should always be used as a source of 
symmetry information in preference to the above space-group names. 
They are only intended as comments. 
;
_shelx_estimated_absorpt_t_max 0.985
_shelx_estimated_absorpt_t_min 0.982
_olex2_refinement_description
; 
1. Fixed Uiso 
 At 1.2 times of: 
  All C(H) groups 
 At 1.5 times of: 
  All B(H,H,H) groups, All C(H,H,H) groups 
2.a Aromatic/amide H refined with riding coordinates: 
 C2(H2), C3(H3), C5(H5), C6(H6), C8(H8), C9(H9), C10(H10), C11(H11), C12(H12) 
2.b Idealised Me refined as rotating group: 
 C13(H13A,H13B,H13C), C15(H15A,H15B,H15C), C16(H16A,H16B,H16C), C17(H17A,H17B, 
 H17C) 
;
_olex2_submission_special_instructions 'No special instructions were received'

loop_
_space_group_symop_operation_xyz
'x, y, z'
'-x+1/2, -y, z+1/2'
'x+1/2, -y+1/2, -z'
'-x, y+1/2, -z+1/2'

loop_
_atom_site_label
_atom_site_type_symbol
_atom_site_fract_x
_atom_site_fract_y
_atom_site_fract_z
_atom_site_U_iso_or_equiv
_atom_site_adp_type
_atom_site_occupancy
_atom_site_site_symmetry_order
_atom_site_calc_flag
_atom_site_refinement_flags_posn
_atom_site_refinement_flags_adp
_atom_site_refinement_flags_occupancy
_atom_site_disorder_assembly
_atom_site_disorder_group
B1 B 0.6859(8) 0.2869(9) 0.42769(17) 0.0532(13) Uani 1 1 d . . . . .
H1A H 0.717(9) 0.307(8) 0.4602(18) 0.080 Uiso 1 1 d R . . . .
H1B H 0.694(9) 0.150(9) 0.4209(17) 0.080 Uiso 1 1 d R . . . .
H1C H 0.782(9) 0.356(9) 0.4057(17) 0.080 Uiso 1 1 d R . . . .
C1 C 0.3538(6) 0.3728(6) 0.36686(11) 0.0367(8) Uani 1 1 d . . . . .
C2 C 0.1741(7) 0.3102(7) 0.35191(13) 0.0518(12) Uani 1 1 d . . . . .
H2 H 0.0765 0.2663 0.3690 0.062 Uiso 1 1 calc R . . . .
C3 C 0.1367(7) 0.3117(7) 0.31155(13) 0.0559(13) Uani 1 1 d . . . . .
H3 H 0.0149 0.2671 0.3023 0.067 Uiso 1 1 calc R . . . .
C4 C 0.2751(7) 0.3776(6) 0.28502(12) 0.0433(9) Uani 1 1 d . . . . .
C5 C 0.4559(8) 0.4412(8) 0.30042(14) 0.0603(14) Uani 1 1 d . . . . .
H5 H 0.5527 0.4872 0.2835 0.072 Uiso 1 1 calc R . . . .
C6 C 0.4945(8) 0.4374(8) 0.34030(14) 0.0579(14) Uani 1 1 d . . . . .
H6 H 0.6176 0.4790 0.3496 0.069 Uiso 1 1 calc R . . . .
C7 C 0.2336(7) 0.3798(6) 0.24161(12) 0.0472(10) Uani 1 1 d . . . . .
C8 C 0.0757(11) 0.2910(9) 0.22576(15) 0.0809(19) Uani 1 1 d . . . . .
H8 H -0.0084 0.2261 0.2423 0.097 Uiso 1 1 calc R . . . .
C9 C 0.0348(13) 0.2933(11) 0.18556(17) 0.095(3) Uani 1 1 d . . . . .
H9 H -0.0749 0.2304 0.1757 0.115 Uiso 1 1 calc R . . . .
C10 C 0.1543(10) 0.3871(8) 0.16072(14) 0.0687(15) Uani 1 1 d . . . . .
H10 H 0.1277 0.3888 0.1339 0.082 Uiso 1 1 calc R . . . .
C11 C 0.3112(12) 0.4770(10) 0.17546(17) 0.085(2) Uani 1 1 d . . . . .
H11 H 0.3930 0.5432 0.1588 0.102 Uiso 1 1 calc R . . . .
C12 C 0.3532(10) 0.4725(10) 0.21583(15) 0.0776(19) Uani 1 1 d . . . . .
H12 H 0.4647 0.5338 0.2254 0.093 Uiso 1 1 calc R . . . .
C13 C 0.2362(7) 0.2146(7) 0.44095(14) 0.0509(11) Uani 1 1 d . . . . .
H13A H 0.2430 0.1016 0.4278 0.076 Uiso 1 1 calc GR . . . .
H13B H 0.1025 0.2621 0.4386 0.076 Uiso 1 1 calc GR . . . .
H13C H 0.2686 0.1993 0.4682 0.076 Uiso 1 1 calc GR . . . .
C14 C 0.3582(7) 0.5906(6) 0.43899(12) 0.0443(10) Uani 1 1 d . . . . .
C15 C 0.1473(8) 0.6521(8) 0.42813(18) 0.0689(15) Uani 1 1 d . . . . .
H15A H 0.0499 0.5732 0.4396 0.103 Uiso 1 1 calc GR . . . .
H15B H 0.1326 0.6512 0.4001 0.103 Uiso 1 1 calc GR . . . .
H15C H 0.1260 0.7706 0.4378 0.103 Uiso 1 1 calc GR . . . .
C16 C 0.3786(12) 0.5802(8) 0.48386(15) 0.0816(19) Uani 1 1 d . . . . .
H16A H 0.3613 0.6967 0.4949 0.122 Uiso 1 1 calc GR . . . .
H16B H 0.5097 0.5356 0.4905 0.122 Uiso 1 1 calc GR . . . .
H16C H 0.2774 0.5018 0.4942 0.122 Uiso 1 1 calc GR . . . .
C17 C 0.5137(10) 0.7204(8) 0.4230(2) 0.0821(19) Uani 1 1 d . . . . .
H17A H 0.4914 0.7378 0.3954 0.123 Uiso 1 1 calc GR . . . .
H17B H 0.6465 0.6731 0.4271 0.123 Uiso 1 1 calc GR . . . .
H17C H 0.5014 0.8323 0.4364 0.123 Uiso 1 1 calc GR . . . .
P1 P 0.41329(15) 0.36581(14) 0.41885(3) 0.0367(3) Uani 1 1 d . . . . .

loop_
_atom_site_aniso_label
_atom_site_aniso_U_11
_atom_site_aniso_U_22
_atom_site_aniso_U_33
_atom_site_aniso_U_23
_atom_site_aniso_U_13
_atom_site_aniso_U_12
B1 0.036(2) 0.067(3) 0.056(3) 0.001(3) -0.003(2) 0.010(3)
C1 0.0346(19) 0.0362(19) 0.0393(18) 0.0007(18) 0.0031(14) -0.0006(18)
C2 0.043(2) 0.070(3) 0.043(2) 0.000(2) 0.0063(18) -0.016(2)
C3 0.043(3) 0.079(4) 0.045(2) -0.002(2) -0.0014(19) -0.019(2)
C4 0.049(2) 0.040(2) 0.041(2) -0.0001(19) 0.0050(17) -0.007(2)
C5 0.054(3) 0.079(4) 0.048(2) 0.007(2) 0.010(2) -0.024(3)
C6 0.042(2) 0.082(4) 0.049(2) 0.005(2) 0.0001(19) -0.027(2)
C7 0.062(3) 0.038(2) 0.041(2) -0.0039(19) 0.0056(19) 0.000(2)
C8 0.097(5) 0.098(4) 0.048(3) 0.010(3) -0.006(3) -0.041(4)
C9 0.124(6) 0.108(5) 0.055(3) 0.000(3) -0.023(3) -0.050(5)
C10 0.100(4) 0.065(3) 0.041(2) -0.003(2) -0.001(3) -0.003(3)
C11 0.104(5) 0.101(5) 0.049(3) 0.012(3) 0.014(3) -0.021(4)
C12 0.078(4) 0.109(5) 0.045(3) 0.005(3) 0.005(3) -0.034(4)
C13 0.046(2) 0.056(3) 0.051(3) 0.015(2) 0.003(2) -0.005(2)
C14 0.050(3) 0.038(2) 0.045(2) -0.0024(17) -0.0029(18) -0.0012(18)
C15 0.055(3) 0.060(3) 0.092(4) -0.021(3) -0.008(3) 0.017(3)
C16 0.118(6) 0.075(4) 0.052(3) -0.018(3) -0.012(3) 0.012(4)
C17 0.078(4) 0.053(3) 0.116(5) -0.007(4) 0.016(4) -0.017(3)
P1 0.0304(5) 0.0407(5) 0.0391(5) 0.0018(5) 0.0004(4) 0.0003(4)

loop_
_atom_type_symbol
_atom_type_description
_atom_type_scat_dispersion_real
_atom_type_scat_dispersion_imag
_atom_type_scat_source
C C 0.0030 0.0020 'International Tables Vol C Tables 4.2.6.8 and 6.1.1.4'
H H 0.0000 0.0000 'International Tables Vol C Tables 4.2.6.8 and 6.1.1.4'
B B 0.0010 0.0010 'International Tables Vol C Tables 4.2.6.8 and 6.1.1.4'
P P 0.1020 0.0940 'International Tables Vol C Tables 4.2.6.8 and 6.1.1.4'

loop_
_geom_angle_atom_site_label_1
_geom_angle_atom_site_label_2
_geom_angle_atom_site_label_3
_geom_angle
_geom_angle_site_symmetry_1
_geom_angle_site_symmetry_3
_geom_angle_publ_flag
H1A B1 H1B 109(5) . . ?
H1A B1 H1C 119(5) . . ?
H1B B1 H1C 106(5) . . ?
P1 B1 H1A 106(3) . . ?
P1 B1 H1B 108(3) . . ?
P1 B1 H1C 107(3) . . ?
C2 C1 C6 117.4(4) . . ?
C2 C1 P1 122.6(3) . . ?
C6 C1 P1 119.9(3) . . ?
C1 C2 H2 119.5 . . ?
C1 C2 C3 121.0(4) . . ?
C3 C2 H2 119.5 . . ?
C2 C3 H3 119.1 . . ?
C4 C3 C2 121.9(4) . . ?
C4 C3 H3 119.1 . . ?
C3 C4 C5 116.8(4) . . ?
C3 C4 C7 121.7(4) . . ?
C5 C4 C7 121.5(4) . . ?
C4 C5 H5 119.3 . . ?
C6 C5 C4 121.5(4) . . ?
C6 C5 H5 119.3 . . ?
C1 C6 H6 119.3 . . ?
C5 C6 C1 121.5(4) . . ?
C5 C6 H6 119.3 . . ?
C8 C7 C4 121.8(4) . . ?
C8 C7 C12 116.3(4) . . ?
C12 C7 C4 121.9(5) . . ?
C7 C8 H8 118.8 . . ?
C7 C8 C9 122.3(6) . . ?
C9 C8 H8 118.8 . . ?
C8 C9 H9 119.9 . . ?
C10 C9 C8 120.3(6) . . ?
C10 C9 H9 119.9 . . ?
C9 C10 H10 120.5 . . ?
C11 C10 C9 118.9(5) . . ?
C11 C10 H10 120.5 . . ?
C10 C11 H11 119.7 . . ?
C10 C11 C12 120.6(6) . . ?
C12 C11 H11 119.7 . . ?
C7 C12 C11 121.6(6) . . ?
C7 C12 H12 119.2 . . ?
C11 C12 H12 119.2 . . ?
H13A C13 H13B 109.5 . . ?
H13A C13 H13C 109.5 . . ?
H13B C13 H13C 109.5 . . ?
P1 C13 H13A 109.5 . . ?
P1 C13 H13B 109.5 . . ?
P1 C13 H13C 109.5 . . ?
C15 C14 C16 109.8(5) . . ?
C15 C14 C17 110.1(5) . . ?
C15 C14 P1 111.5(3) . . ?
C16 C14 P1 107.6(3) . . ?
C17 C14 C16 109.2(5) . . ?
C17 C14 P1 108.5(4) . . ?
C14 C15 H15A 109.5 . . ?
C14 C15 H15B 109.5 . . ?
C14 C15 H15C 109.5 . . ?
H15A C15 H15B 109.5 . . ?
H15A C15 H15C 109.5 . . ?
H15B C15 H15C 109.5 . . ?
C14 C16 H16A 109.5 . . ?
C14 C16 H16B 109.5 . . ?
C14 C16 H16C 109.5 . . ?
H16A C16 H16B 109.5 . . ?
H16A C16 H16C 109.5 . . ?
H16B C16 H16C 109.5 . . ?
C14 C17 H17A 109.5 . . ?
C14 C17 H17B 109.5 . . ?
C14 C17 H17C 109.5 . . ?
H17A C17 H17B 109.5 . . ?
H17A C17 H17C 109.5 . . ?
H17B C17 H17C 109.5 . . ?
C1 P1 B1 111.5(2) . . ?
C1 P1 C14 106.9(2) . . ?
C13 P1 B1 110.7(3) . . ?
C13 P1 C1 106.5(2) . . ?
C13 P1 C14 106.9(2) . . ?
C14 P1 B1 114.0(3) . . ?

loop_
_geom_bond_atom_site_label_1
_geom_bond_atom_site_label_2
_geom_bond_distance
_geom_bond_site_symmetry_2
_geom_bond_publ_flag
B1 H1A 1.13(6) . ?
B1 H1B 1.06(7) . ?
B1 H1C 1.11(6) . ?
B1 P1 1.928(5) . ?
C1 C2 1.379(6) . ?
C1 C6 1.387(6) . ?
C1 P1 1.813(4) . ?
C2 H2 0.9300 . ?
C2 C3 1.395(6) . ?
C3 H3 0.9300 . ?
C3 C4 1.379(6) . ?
C4 C5 1.394(7) . ?
C4 C7 1.502(6) . ?
C5 H5 0.9300 . ?
C5 C6 1.381(7) . ?
C6 H6 0.9300 . ?
C7 C8 1.355(8) . ?
C7 C12 1.372(7) . ?
C8 H8 0.9300 . ?
C8 C9 1.394(7) . ?
C9 H9 0.9300 . ?
C9 C10 1.356(9) . ?
C10 H10 0.9300 . ?
C10 C11 1.339(9) . ?
C11 H11 0.9300 . ?
C11 C12 1.402(8) . ?
C12 H12 0.9300 . ?
C13 H13A 0.9600 . ?
C13 H13B 0.9600 . ?
C13 H13C 0.9600 . ?
C13 P1 1.799(5) . ?
C14 C15 1.520(7) . ?
C14 C16 1.534(6) . ?
C14 C17 1.521(7) . ?
C14 P1 1.859(4) . ?
C15 H15A 0.9600 . ?
C15 H15B 0.9600 . ?
C15 H15C 0.9600 . ?
C16 H16A 0.9600 . ?
C16 H16B 0.9600 . ?
C16 H16C 0.9600 . ?
C17 H17A 0.9600 . ?
C17 H17B 0.9600 . ?
C17 H17C 0.9600 . ?

loop_
_geom_torsion_atom_site_label_1
_geom_torsion_atom_site_label_2
_geom_torsion_atom_site_label_3
_geom_torsion_atom_site_label_4
_geom_torsion
_geom_torsion_site_symmetry_1
_geom_torsion_site_symmetry_2
_geom_torsion_site_symmetry_3
_geom_torsion_site_symmetry_4
_geom_torsion_publ_flag
C1 C2 C3 C4 -0.9(8) . . . . ?
C2 C1 C6 C5 0.8(8) . . . . ?
C2 C1 P1 B1 136.3(4) . . . . ?
C2 C1 P1 C13 15.5(5) . . . . ?
C2 C1 P1 C14 -98.5(4) . . . . ?
C2 C3 C4 C5 0.6(8) . . . . ?
C2 C3 C4 C7 -179.7(5) . . . . ?
C3 C4 C5 C6 0.3(8) . . . . ?
C3 C4 C7 C8 -11.5(8) . . . . ?
C3 C4 C7 C12 168.3(6) . . . . ?
C4 C5 C6 C1 -1.1(9) . . . . ?
C4 C7 C8 C9 179.5(7) . . . . ?
C4 C7 C12 C11 -178.7(6) . . . . ?
C5 C4 C7 C8 168.2(6) . . . . ?
C5 C4 C7 C12 -12.0(8) . . . . ?
C6 C1 C2 C3 0.2(7) . . . . ?
C6 C1 P1 B1 -41.4(5) . . . . ?
C6 C1 P1 C13 -162.2(4) . . . . ?
C6 C1 P1 C14 83.7(4) . . . . ?
C7 C4 C5 C6 -179.4(5) . . . . ?
C7 C8 C9 C10 -0.2(13) . . . . ?
C8 C7 C12 C11 1.1(10) . . . . ?
C8 C9 C10 C11 -0.1(12) . . . . ?
C9 C10 C11 C12 0.9(12) . . . . ?
C10 C11 C12 C7 -1.5(12) . . . . ?
C12 C7 C8 C9 -0.3(11) . . . . ?
C15 C14 P1 B1 175.1(4) . . . . ?
C15 C14 P1 C1 51.6(4) . . . . ?
C15 C14 P1 C13 -62.2(4) . . . . ?
C16 C14 P1 B1 -64.4(5) . . . . ?
C16 C14 P1 C1 172.0(4) . . . . ?
C16 C14 P1 C13 58.3(4) . . . . ?
C17 C14 P1 B1 53.7(4) . . . . ?
C17 C14 P1 C1 -69.9(4) . . . . ?
C17 C14 P1 C13 176.4(4) . . . . ?
P1 C1 C2 C3 -177.6(4) . . . . ?
P1 C1 C6 C5 178.6(5) . . . . ?
